data_4336717
loop_
_publ_author_name
'Nihal Deligonul'
'Thomas G. Gray'

_publ_section_title
;
 Azadipyrromethene Complexes of d8 Metal Centers: Rhodium(I), Iridium(I),
 Palladium(II), and Platinum(II)
;
_journal_name_full 'Inorganic Chemistry'
_journal_page_first 13048
_journal_page_last 13057
_journal_paper_doi 10.1021/ic4017239
_journal_volume 52
_journal_year 2013
_chemical_formula_moiety 'C40 H34 Ir N3'
_chemical_formula_sum 'C40 H34 Ir N3'
_chemical_formula_weight 748.90
_chemical_name_systematic
;
 ?
;
_space_group_IT_number 14
_symmetry_cell_setting monoclinic
_symmetry_space_group_name_Hall '-P 2yn'
_symmetry_space_group_name_H-M 'P 1 21/n 1'
_atom_sites_solution_hydrogens geom
_atom_sites_solution_primary direct
_atom_sites_solution_secondary difmap
_audit_creation_method SHELXL-97
_cell_angle_alpha 90.00
_cell_angle_beta 101.6340(10)
_cell_angle_gamma 90.00
_cell_formula_units_Z 4
_cell_length_a 10.2972(9)
_cell_length_b 13.2627(11)
_cell_length_c 22.4390(19)
_cell_measurement_reflns_used 9880
_cell_measurement_temperature 170(2)
_cell_measurement_theta_max 26.71
_cell_measurement_theta_min 2.04
_cell_volume 3001.5(4)
_computing_cell_refinement 'Bruker SMART'
_computing_data_collection 'Bruker SMART'
_computing_data_reduction 'Bruker SAINT'
_computing_molecular_graphics 'Bruker SHELXTL'
_computing_publication_material 'Bruker SHELXTL'
_computing_structure_refinement 'SHELXL-97 (Sheldrick, 1997)'
_computing_structure_solution 'SHELXS-97 (Sheldrick, 1990)'
_diffrn_ambient_temperature 170(2)
_diffrn_measured_fraction_theta_full 0.989
_diffrn_measured_fraction_theta_max 0.989
_diffrn_measurement_device_type 'Bruker AXS APEX II CCD area detector'
_diffrn_measurement_method 'phi and omega scans'
_diffrn_radiation_monochromator graphite
_diffrn_radiation_source 'fine-focus sealed tube'
_diffrn_radiation_type MoK\a
_diffrn_radiation_wavelength 0.71073
_diffrn_reflns_av_R_equivalents 0.0344
_diffrn_reflns_av_sigmaI/netI 0.0308
_diffrn_reflns_limit_h_max 13
_diffrn_reflns_limit_h_min -12
_diffrn_reflns_limit_k_max 16
_diffrn_reflns_limit_k_min -16
_diffrn_reflns_limit_l_max 28
_diffrn_reflns_limit_l_min -28
_diffrn_reflns_number 32216
_diffrn_reflns_theta_full 26.78
_diffrn_reflns_theta_max 26.78
_diffrn_reflns_theta_min 1.79
_diffrn_standards_decay_% none
_diffrn_standards_number 0
_exptl_absorpt_coefficient_mu 4.483
_exptl_absorpt_correction_T_max 0.7018
_exptl_absorpt_correction_T_min 0.3417
_exptl_absorpt_correction_type multi-scan
_exptl_absorpt_process_details 'AXScale in APEX II ( Bruker, 2004)'
_exptl_crystal_colour red
_exptl_crystal_density_diffrn 1.657
_exptl_crystal_description irregular
_exptl_crystal_F_000 1488
_exptl_crystal_size_max 0.31
_exptl_crystal_size_mid 0.20
_exptl_crystal_size_min 0.09
_refine_diff_density_max 0.765
_refine_diff_density_min -2.159
_refine_diff_density_rms 0.150
_refine_ls_extinction_method none
_refine_ls_goodness_of_fit_ref 1.851
_refine_ls_hydrogen_treatment constr
_refine_ls_matrix_type full
_refine_ls_number_parameters 397
_refine_ls_number_reflns 6327
_refine_ls_number_restraints 0
_refine_ls_restrained_S_all 1.851
_refine_ls_R_factor_all 0.0339
_refine_ls_R_factor_gt 0.0288
_refine_ls_shift/su_max 0.001
_refine_ls_shift/su_mean 0.000
_refine_ls_structure_factor_coef Fsqd
_refine_ls_weighting_details 'calc w=1/[\s^2^(Fo^2^)+(0.0000P)^2^+0.0000P] where P=(Fo^2^+2Fc^2^)/3'
_refine_ls_weighting_scheme calc
_refine_ls_wR_factor_gt 0.0550
_refine_ls_wR_factor_ref 0.0557
_reflns_number_gt 5615
_reflns_number_total 6327
_reflns_threshold_expression >2sigma(I)
_cod_data_source_file ic4017239_si_002_02.cif
_cod_data_source_block nd091409_0m
_cod_database_code 4336717

loop_
_symmetry_equiv_pos_as_xyz
'x, y, z'
'-x+1/2, y+1/2, -z+1/2'
'-x, -y, -z'
'x-1/2, -y-1/2, z-1/2'

loop_
_atom_site_label
_atom_site_type_symbol
_atom_site_fract_x
_atom_site_fract_y
_atom_site_fract_z
_atom_site_U_iso_or_equiv
_atom_site_adp_type
_atom_site_occupancy
_atom_site_symmetry_multiplicity
_atom_site_calc_flag
_atom_site_refinement_flags
Ir1 Ir 0.106790(12) 0.262904(9) 0.195627(6) 0.02541(5) Uani 1 1 d .
N1 N -0.0815(2) 0.31839(18) 0.16377(11) 0.0253(6) Uani 1 1 d .
N3 N 0.1430(2) 0.32468(18) 0.11560(12) 0.0261(6) Uani 1 1 d .
N2 N -0.0009(2) 0.46651(17) 0.12012(11) 0.0247(6) Uani 1 1 d .
C1 C -0.0874(3) 0.4195(2) 0.14589(14) 0.0237(7) Uani 1 1 d .
C2 C -0.2162(3) 0.4586(2) 0.14789(14) 0.0266(7) Uani 1 1 d .
C14 C -0.3473(4) 0.7563(2) 0.09924(18) 0.0441(10) Uani 1 1 d .
H14 H -0.3764 0.8227 0.0876 0.053 Uiso 1 1 calc R
C6 C -0.1763(3) 0.1115(2) 0.15536(16) 0.0355(8) Uani 1 1 d .
H6 H -0.1052 0.1268 0.1357 0.043 Uiso 1 1 calc R
C5 C -0.2431(3) 0.1894(2) 0.17792(14) 0.0286(7) Uani 1 1 d .
C4 C -0.2035(3) 0.2935(2) 0.17089(14) 0.0264(7) Uani 1 1 d .
C16 C -0.1736(3) 0.6412(2) 0.13879(15) 0.0356(8) Uani 1 1 d .
H16 H -0.0826 0.6297 0.1556 0.043 Uiso 1 1 calc R
C15 C -0.2163(4) 0.7378(2) 0.12143(19) 0.0430(10) Uani 1 1 d .
H15 H -0.1540 0.7914 0.1250 0.052 Uiso 1 1 calc R
C7 C -0.2121(4) 0.0126(3) 0.16117(17) 0.0449(10) Uani 1 1 d .
H7 H -0.1647 -0.0402 0.1464 0.054 Uiso 1 1 calc R
C9 C -0.3853(4) 0.0661(3) 0.20963(16) 0.0425(9) Uani 1 1 d .
H9 H -0.4579 0.0503 0.2282 0.051 Uiso 1 1 calc R
C3 C -0.2877(3) 0.3786(2) 0.16259(14) 0.0297(8) Uani 1 1 d .
H3 H -0.3778 0.3801 0.1665 0.036 Uiso 1 1 calc R
C12 C -0.3940(3) 0.5816(2) 0.10932(15) 0.0349(8) Uani 1 1 d .
H12 H -0.4566 0.5281 0.1044 0.042 Uiso 1 1 calc R
C11 C -0.2616(3) 0.5614(2) 0.13195(14) 0.0267(7) Uani 1 1 d .
C10 C -0.3493(3) 0.1652(3) 0.20417(15) 0.0343(8) Uani 1 1 d .
H10 H -0.3981 0.2174 0.2186 0.041 Uiso 1 1 calc R
C8 C -0.3171(4) -0.0094(3) 0.18844(17) 0.0455(10) Uani 1 1 d .
H8 H -0.3421 -0.0776 0.1925 0.055 Uiso 1 1 calc R
C13 C -0.4366(4) 0.6789(3) 0.09372(16) 0.0431(9) Uani 1 1 d .
H13 H -0.5282 0.6919 0.0791 0.052 Uiso 1 1 calc R
C17 C 0.1020(3) 0.4242(2) 0.10354(14) 0.0239(7) Uani 1 1 d .
C28 C 0.0648(3) 0.6364(2) 0.04456(15) 0.0355(8) Uani 1 1 d .
H28 H -0.0018 0.6142 0.0653 0.043 Uiso 1 1 calc R
C21 C 0.2806(3) 0.2044(2) 0.07289(14) 0.0312(8) Uani 1 1 d .
C18 C 0.1757(3) 0.4682(2) 0.06222(14) 0.0272(7) Uani 1 1 d .
C30 C 0.1540(4) 0.7673(2) -0.00808(17) 0.0416(9) Uani 1 1 d .
H30 H 0.1514 0.8346 -0.0227 0.050 Uiso 1 1 calc R
C26 C 0.1977(4) 0.1216(2) 0.07277(16) 0.0384(9) Uani 1 1 d .
H26 H 0.1095 0.1310 0.0784 0.046 Uiso 1 1 calc R
C22 C 0.4080(3) 0.1890(3) 0.06383(15) 0.0398(9) Uani 1 1 d .
H22 H 0.4649 0.2450 0.0626 0.048 Uiso 1 1 calc R
C19 C 0.2549(3) 0.3925(2) 0.04841(15) 0.0310(8) Uani 1 1 d .
H19 H 0.3153 0.3975 0.0216 0.037 Uiso 1 1 calc R
C27 C 0.1648(3) 0.5710(2) 0.03755(14) 0.0274(7) Uani 1 1 d .
C20 C 0.2311(3) 0.3056(2) 0.08099(15) 0.0295(7) Uani 1 1 d .
C29 C 0.0595(4) 0.7335(2) 0.02202(17) 0.0409(9) Uani 1 1 d .
H29 H -0.0103 0.7771 0.0275 0.049 Uiso 1 1 calc R
C32 C 0.2577(3) 0.6057(2) 0.00567(15) 0.0369(8) Uani 1 1 d .
H32 H 0.3265 0.5620 -0.0008 0.044 Uiso 1 1 calc R
C25 C 0.2431(4) 0.0258(3) 0.06457(16) 0.0447(10) Uani 1 1 d .
H25 H 0.1860 -0.0306 0.0643 0.054 Uiso 1 1 calc R
C24 C 0.3702(4) 0.0120(3) 0.05679(17) 0.0520(11) Uani 1 1 d .
H24 H 0.4014 -0.0542 0.0515 0.062 Uiso 1 1 calc R
C23 C 0.4528(4) 0.0928(3) 0.05664(17) 0.0516(11) Uani 1 1 d .
H23 H 0.5412 0.0825 0.0516 0.062 Uiso 1 1 calc R
C31 C 0.2521(4) 0.7030(3) -0.01693(16) 0.0422(9) Uani 1 1 d .
H31 H 0.3169 0.7253 -0.0387 0.051 Uiso 1 1 calc R
C34 C 0.0567(3) 0.1770(3) 0.26826(15) 0.0364(8) Uani 1 1 d .
H34 H -0.0396 0.1595 0.2620 0.044 Uiso 1 1 calc R
C35 C 0.0845(4) 0.2749(3) 0.28651(17) 0.0462(10) Uani 1 1 d .
H35 H 0.0045 0.3143 0.2914 0.055 Uiso 1 1 calc R
C39 C 0.2836(3) 0.1769(3) 0.22120(16) 0.0415(9) Uani 1 1 d .
H39 H 0.3241 0.1552 0.1863 0.050 Uiso 1 1 calc R
C40 C 0.2738(4) 0.0946(3) 0.26639(19) 0.0522(11) Uani 1 1 d .
H40A H 0.2893 0.0290 0.2480 0.063 Uiso 1 1 calc R
H40B H 0.3454 0.1044 0.3026 0.063 Uiso 1 1 calc R
C33 C 0.1463(5) 0.0899(3) 0.28632(19) 0.0637(13) Uani 1 1 d .
H33A H 0.1644 0.0843 0.3312 0.076 Uiso 1 1 calc R
H33B H 0.0994 0.0278 0.2696 0.076 Uiso 1 1 calc R
C37 C 0.3255(5) 0.3149(3) 0.3028(2) 0.0747(15) Uani 1 1 d .
H37A H 0.3988 0.2767 0.3284 0.090 Uiso 1 1 calc R
H37B H 0.3524 0.3866 0.3039 0.090 Uiso 1 1 calc R
C36 C 0.2079(6) 0.3060(4) 0.3295(2) 0.0952(18) Uani 1 1 d .
H36A H 0.1918 0.3719 0.3475 0.114 Uiso 1 1 calc R
H36B H 0.2265 0.2563 0.3631 0.114 Uiso 1 1 calc R
C38 C 0.3082(4) 0.2777(3) 0.2386(2) 0.0495(11) Uani 1 1 d .
H38 H 0.3631 0.3147 0.2137 0.059 Uiso 1 1 calc R

loop_
_atom_site_aniso_label
_atom_site_aniso_U_11
_atom_site_aniso_U_22
_atom_site_aniso_U_33
_atom_site_aniso_U_23
_atom_site_aniso_U_13
_atom_site_aniso_U_12
Ir1 0.02614(8) 0.02513(8) 0.02431(8) 0.00138(5) 0.00353(6) 0.00480(5)
N1 0.0274(15) 0.0211(14) 0.0274(15) 0.0009(11) 0.0056(12) 0.0021(11)
N3 0.0238(14) 0.0267(14) 0.0290(15) 0.0008(11) 0.0080(12) 0.0040(11)
N2 0.0282(15) 0.0208(14) 0.0230(15) -0.0025(11) 0.0003(12) -0.0012(11)
C1 0.0255(18) 0.0207(16) 0.0231(18) -0.0014(13) 0.0008(14) 0.0003(13)
C2 0.0316(19) 0.0246(17) 0.0229(18) -0.0008(13) 0.0038(15) 0.0061(14)
C14 0.060(3) 0.030(2) 0.040(2) 0.0021(16) 0.005(2) 0.0188(18)
C6 0.036(2) 0.0316(19) 0.042(2) -0.0010(16) 0.0153(17) -0.0036(15)
C5 0.0281(18) 0.0283(18) 0.0285(19) 0.0044(14) 0.0034(15) -0.0008(14)
C4 0.0257(18) 0.0271(17) 0.0264(18) 0.0001(14) 0.0055(14) 0.0021(14)
C16 0.033(2) 0.0291(19) 0.043(2) -0.0033(16) 0.0053(17) 0.0051(15)
C15 0.054(3) 0.0227(19) 0.051(3) -0.0012(16) 0.008(2) 0.0046(16)
C7 0.060(3) 0.0262(19) 0.051(3) -0.0019(17) 0.018(2) -0.0028(17)
C9 0.044(2) 0.043(2) 0.042(2) 0.0104(17) 0.0117(19) -0.0091(18)
C3 0.0262(19) 0.0306(18) 0.033(2) 0.0013(15) 0.0080(15) 0.0033(14)
C12 0.035(2) 0.0325(19) 0.038(2) -0.0020(16) 0.0085(17) 0.0046(15)
C11 0.0279(18) 0.0284(18) 0.0244(18) -0.0014(14) 0.0067(15) 0.0078(14)
C10 0.031(2) 0.041(2) 0.032(2) 0.0047(15) 0.0100(16) 0.0043(15)
C8 0.060(3) 0.030(2) 0.046(2) 0.0070(17) 0.010(2) -0.0122(18)
C13 0.040(2) 0.045(2) 0.041(2) -0.0034(18) 0.0019(18) 0.0179(18)
C17 0.0249(17) 0.0245(17) 0.0207(17) -0.0014(13) 0.0009(14) 0.0001(13)
C28 0.041(2) 0.0322(19) 0.033(2) 0.0052(15) 0.0066(17) -0.0022(16)
C21 0.038(2) 0.0323(18) 0.0242(18) 0.0035(14) 0.0073(15) 0.0104(15)
C18 0.0248(17) 0.0297(18) 0.0259(19) -0.0028(14) 0.0024(14) -0.0052(14)
C30 0.059(3) 0.029(2) 0.032(2) 0.0045(15) -0.0025(19) -0.0096(18)
C26 0.047(2) 0.032(2) 0.038(2) 0.0010(16) 0.0125(18) 0.0085(17)
C22 0.041(2) 0.047(2) 0.036(2) 0.0021(17) 0.0166(17) 0.0106(18)
C19 0.032(2) 0.0341(19) 0.0285(19) -0.0006(15) 0.0095(16) -0.0010(15)
C27 0.0316(19) 0.0281(18) 0.0204(17) -0.0024(13) -0.0002(15) -0.0050(14)
C20 0.0291(19) 0.0301(18) 0.0286(19) -0.0008(14) 0.0042(15) 0.0026(14)
C29 0.050(2) 0.033(2) 0.037(2) 0.0055(16) 0.0026(19) 0.0044(17)
C32 0.037(2) 0.038(2) 0.036(2) -0.0015(16) 0.0073(17) -0.0065(16)
C25 0.066(3) 0.033(2) 0.036(2) 0.0008(16) 0.010(2) 0.0091(19)
C24 0.078(3) 0.044(2) 0.037(2) 0.0018(18) 0.017(2) 0.029(2)
C23 0.055(3) 0.064(3) 0.040(2) 0.005(2) 0.020(2) 0.029(2)
C31 0.048(2) 0.042(2) 0.035(2) 0.0067(17) 0.0055(18) -0.0150(19)
C34 0.036(2) 0.045(2) 0.030(2) 0.0113(16) 0.0125(16) 0.0097(16)
C35 0.059(3) 0.053(3) 0.028(2) 0.0039(18) 0.014(2) 0.020(2)
C39 0.033(2) 0.058(2) 0.033(2) 0.0059(18) 0.0034(17) 0.0197(18)
C40 0.040(2) 0.039(2) 0.071(3) 0.011(2) -0.003(2) 0.0123(18)
C33 0.091(4) 0.058(3) 0.050(3) 0.031(2) 0.033(3) 0.034(2)
C37 0.079(4) 0.048(3) 0.073(4) -0.008(2) -0.045(3) 0.001(2)
C36 0.121(5) 0.115(5) 0.044(3) -0.026(3) 0.002(3) -0.050(4)
C38 0.030(2) 0.055(3) 0.058(3) 0.025(2) -0.003(2) -0.0039(18)

loop_
_atom_type_symbol
_atom_type_description
_atom_type_scat_dispersion_real
_atom_type_scat_dispersion_imag
_atom_type_scat_source
C C 0.0033 0.0016 'International Tables Vol C Tables 4.2.6.8 and 6.1.1.4'
H H 0.0000 0.0000 'International Tables Vol C Tables 4.2.6.8 and 6.1.1.4'
N N 0.0061 0.0033 'International Tables Vol C Tables 4.2.6.8 and 6.1.1.4'
Ir Ir -1.4442 7.9887 'International Tables Vol C Tables 4.2.6.8 and 6.1.1.4'

loop_
_geom_angle_atom_site_label_1
_geom_angle_atom_site_label_2
_geom_angle_atom_site_label_3
_geom_angle
N1 Ir1 N3 83.09(10)
N1 Ir1 C35 91.74(13)
N3 Ir1 C35 151.98(13)
N1 Ir1 C38 153.26(13)
N3 Ir1 C38 91.54(13)
C35 Ir1 C38 80.77(17)
N1 Ir1 C39 168.16(12)
N3 Ir1 C39 98.72(12)
C35 Ir1 C39 91.94(15)
C38 Ir1 C39 38.57(14)
N1 Ir1 C34 95.73(11)
N3 Ir1 C34 169.91(12)
C35 Ir1 C34 37.83(13)
C38 Ir1 C34 93.86(14)
C39 Ir1 C34 80.42(14)
C4 N1 C1 106.5(2)
C4 N1 Ir1 135.2(2)
C1 N1 Ir1 115.16(19)
C20 N3 C17 106.3(2)
C20 N3 Ir1 133.8(2)
C17 N3 Ir1 116.18(19)
C1 N2 C17 125.3(3)
N2 C1 N1 126.0(3)
N2 C1 C2 123.8(3)
N1 C1 C2 109.0(3)
C3 C2 C1 105.8(3)
C3 C2 C11 128.4(3)
C1 C2 C11 125.6(3)
C15 C14 C13 119.7(3)
C7 C6 C5 120.8(3)
C10 C5 C6 118.3(3)
C10 C5 C4 122.0(3)
C6 C5 C4 119.6(3)
N1 C4 C3 110.6(3)
N1 C4 C5 122.4(3)
C3 C4 C5 126.5(3)
C11 C16 C15 120.9(3)
C14 C15 C16 120.3(3)
C8 C7 C6 119.6(3)
C8 C9 C10 120.2(3)
C2 C3 C4 107.8(3)
C11 C12 C13 120.8(3)
C16 C11 C12 117.9(3)
C16 C11 C2 121.2(3)
C12 C11 C2 120.9(3)
C9 C10 C5 120.7(3)
C9 C8 C7 120.3(3)
C14 C13 C12 120.2(3)
N2 C17 N3 125.3(3)
N2 C17 C18 124.7(3)
N3 C17 C18 109.3(3)
C27 C28 C29 121.3(3)
C22 C21 C26 118.9(3)
C22 C21 C20 121.2(3)
C26 C21 C20 119.8(3)
C19 C18 C17 105.4(3)
C19 C18 C27 126.9(3)
C17 C18 C27 127.7(3)
C29 C30 C31 119.2(3)
C25 C26 C21 120.3(4)
C23 C22 C21 120.2(4)
C18 C19 C20 107.9(3)
C28 C27 C32 117.4(3)
C28 C27 C18 122.9(3)
C32 C27 C18 119.8(3)
N3 C20 C19 110.9(3)
N3 C20 C21 122.9(3)
C19 C20 C21 125.8(3)
C30 C29 C28 120.5(4)
C31 C32 C27 121.2(3)
C24 C25 C26 120.0(4)
C25 C24 C23 120.4(3)
C24 C23 C22 120.2(4)
C30 C31 C32 120.4(4)
C35 C34 C33 125.0(4)
C35 C34 Ir1 69.84(19)
C33 C34 Ir1 113.0(2)
C34 C35 C36 123.6(4)
C34 C35 Ir1 72.33(19)
C36 C35 Ir1 113.8(3)
C38 C39 C40 122.5(3)
C38 C39 Ir1 70.2(2)
C40 C39 Ir1 113.6(2)
C33 C40 C39 114.8(3)
C40 C33 C34 115.4(3)
C36 C37 C38 114.9(4)
C37 C36 C35 115.2(4)
C39 C38 C37 124.1(3)
C39 C38 Ir1 71.3(2)
C37 C38 Ir1 112.6(3)

loop_
_geom_bond_atom_site_label_1
_geom_bond_atom_site_label_2
_geom_bond_distance
Ir1 N1 2.063(2)
Ir1 N3 2.075(3)
Ir1 C35 2.104(4)
Ir1 C38 2.113(4)
Ir1 C39 2.127(3)
Ir1 C34 2.135(3)
N1 C4 1.339(4)
N1 C1 1.398(4)
N3 C20 1.332(4)
N3 C17 1.395(3)
N2 C1 1.313(4)
N2 C17 1.317(4)
C1 C2 1.433(4)
C2 C3 1.368(4)
C2 C11 1.462(4)
C14 C15 1.362(6)
C14 C13 1.368(5)
C6 C7 1.376(4)
C6 C5 1.392(4)
C5 C10 1.381(4)
C5 C4 1.456(4)
C4 C3 1.413(4)
C16 C11 1.381(4)
C16 C15 1.384(4)
C7 C8 1.376(5)
C9 C8 1.363(5)
C9 C10 1.378(5)
C12 C11 1.382(4)
C12 C13 1.384(4)
C17 C18 1.435(4)
C28 C27 1.380(4)
C28 C29 1.381(4)
C21 C22 1.383(4)
C21 C26 1.390(5)
C21 C20 1.461(4)
C18 C19 1.367(4)
C18 C27 1.468(4)
C30 C29 1.367(5)
C30 C31 1.367(5)
C26 C25 1.378(4)
C22 C23 1.378(5)
C19 C20 1.412(4)
C27 C32 1.383(4)
C32 C31 1.383(5)
C25 C24 1.368(5)
C24 C23 1.368(5)
C34 C35 1.374(5)
C34 C33 1.483(5)
C35 C36 1.491(6)
C39 C38 1.400(5)
C39 C40 1.507(5)
C40 C33 1.472(5)
C37 C36 1.461(7)
C37 C38 1.500(6)
